data_4310832
loop_
_publ_author_name
'Pauli Kofod'
'Pernille Harris'

_publ_section_title
;
 NMR Spectroscopic and X-ray Crystallographic Study of Methylcobalt(III)
 Compounds with Saturated Amine Ligands
;
_journal_name_full 'Inorganic Chemistry'
_journal_page_first 2680
_journal_page_last 2688
_journal_paper_doi 10.1021/ic0302682
_journal_volume 43
_journal_year 2004
_chemical_formula_sum 'C5 H19 Cl4 Co N4 Zn'
_chemical_formula_weight 401.34
_chemical_name_systematic
;
  ?
;
_space_group_IT_number 61
_symmetry_cell_setting orthorhombic
_symmetry_space_group_name_Hall '-P 2ac 2ab'
_symmetry_space_group_name_H-M 'P b c a'
_atom_sites_solution_hydrogens geom
_atom_sites_solution_primary direct
_atom_sites_solution_secondary difmap
_audit_creation_method SHELXL-97
_cell_angle_alpha 90.00
_cell_angle_beta 90.00
_cell_angle_gamma 90.00
_cell_formula_units_Z 8
_cell_length_a 9.406(2)
_cell_length_b 12.070(3)
_cell_length_c 24.719(5)
_cell_measurement_reflns_used 24
_cell_measurement_temperature 122(2)
_cell_measurement_theta_max 22.52
_cell_measurement_theta_min 19.37
_cell_volume 2806.4(11)
_computing_cell_refinement 'CAD-4 Software (Enraf-Nonius, 1989)'
_computing_data_collection 'CAD-4 Software (Enraf-Nonius, 1989)'
_computing_data_reduction 'DREADD (Blessing, 1987)'
_computing_molecular_graphics 'OrtepII (Johnson, 1976)'
_computing_structure_refinement 'SHELXL-97 (Sheldrick, 1997b)'
_computing_structure_solution 'SHELXS-97 (Sheldrick, 1997a)'
_diffrn_ambient_temperature 122(2)
_diffrn_measured_fraction_theta_full 0.999
_diffrn_measured_fraction_theta_max 0.999
_diffrn_measurement_device_type 'Enraf Nonius CAD4'
_diffrn_measurement_method \w-2\q
_diffrn_radiation_monochromator graphite
_diffrn_radiation_source 'fine-focus sealed tube'
_diffrn_radiation_type MoK\a
_diffrn_radiation_wavelength 0.71073
_diffrn_reflns_av_R_equivalents 0.0000
_diffrn_reflns_av_sigmaI/netI 0.0274
_diffrn_reflns_limit_h_max 15
_diffrn_reflns_limit_h_min 0
_diffrn_reflns_limit_k_max 19
_diffrn_reflns_limit_k_min 0
_diffrn_reflns_limit_l_max 39
_diffrn_reflns_limit_l_min 0
_diffrn_reflns_number 11521
_diffrn_reflns_theta_full 34.95
_diffrn_reflns_theta_max 34.95
_diffrn_reflns_theta_min 1.65
_diffrn_standards_decay_% 0
_diffrn_standards_interval_time 166.7
_diffrn_standards_number 5
_exptl_absorpt_coefficient_mu 3.629
_exptl_absorpt_correction_T_max 0.753
_exptl_absorpt_correction_T_min 0.492
_exptl_absorpt_correction_type integration
_exptl_absorpt_process_details
;
Gaussian integration (Coppens, 1970)
;
_exptl_crystal_density_diffrn 1.900
_exptl_crystal_density_method 'not measured'
_exptl_crystal_description rod
_exptl_crystal_F_000 1616
_exptl_crystal_size_max 0.40
_exptl_crystal_size_mid 0.18
_exptl_crystal_size_min 0.08
_refine_diff_density_max 0.735
_refine_diff_density_min -0.999
_refine_diff_density_rms 0.138
_refine_ls_extinction_method none
_refine_ls_goodness_of_fit_ref 1.266
_refine_ls_hydrogen_treatment mixed
_refine_ls_matrix_type full
_refine_ls_number_parameters 193
_refine_ls_number_reflns 6157
_refine_ls_number_restraints 0
_refine_ls_restrained_S_all 1.266
_refine_ls_R_factor_all 0.0448
_refine_ls_R_factor_gt 0.0316
_refine_ls_shift/su_max 0.028
_refine_ls_shift/su_mean 0.001
_refine_ls_structure_factor_coef Fsqd
_refine_ls_weighting_details 'calc w=1/[\s^2^(Fo^2^)+(0.0367P)^2^+0.0000P] where P=(Fo^2^+2Fc^2^)/3'
_refine_ls_weighting_scheme calc
_refine_ls_wR_factor_gt 0.0757
_refine_ls_wR_factor_ref 0.0819
_reflns_number_gt 5049
_reflns_number_total 6157
_reflns_threshold_expression >2sigma(I)
_cod_data_source_file ic0302682_s1_2.cif
_cod_data_source_block pk41.abs
_cod_database_code 4310832

loop_
_symmetry_equiv_pos_as_xyz
'x, y, z'
'-x+1/2, -y, z+1/2'
'-x, y+1/2, -z+1/2'
'x+1/2, -y+1/2, -z'
'-x, -y, -z'
'x-1/2, y, -z-1/2'
'x, -y-1/2, z-1/2'
'-x-1/2, y-1/2, z'

loop_
_atom_site_label
_atom_site_type_symbol
_atom_site_fract_x
_atom_site_fract_y
_atom_site_fract_z
_atom_site_U_iso_or_equiv
_atom_site_adp_type
_atom_site_occupancy
_atom_site_symmetry_multiplicity
_atom_site_calc_flag
_atom_site_refinement_flags
_atom_site_disorder_assembly
_atom_site_disorder_group
Zn Zn 0.92237(2) 0.211641(16) 0.623873(8) 0.01391(5) Uani 1 1 d . . .
Cl1 Cl 1.09468(4) 0.16528(4) 0.684511(18) 0.01670(8) Uani 1 1 d . . .
Cl2 Cl 0.91620(5) 0.39261(3) 0.602276(19) 0.01883(8) Uani 1 1 d . . .
Cl3 Cl 0.70878(4) 0.17314(3) 0.666963(17) 0.01503(7) Uani 1 1 d . . .
Cl4 Cl 0.94275(6) 0.10086(4) 0.551593(18) 0.02226(9) Uani 1 1 d . . .
Co Co 0.49692(2) 0.281193(19) 0.633345(9) 0.01233(5) Uani 1 1 d . . .
N1 N 0.59093(16) 0.41717(13) 0.65717(6) 0.0157(3) Uani 1 1 d . . .
H1A H 0.540(3) 0.476(2) 0.6416(11) 0.024 Uiso 1 1 d . . .
H1B H 0.684(3) 0.424(2) 0.6434(10) 0.024 Uiso 1 1 d . . .
N2 N 0.41943(15) 0.27467(12) 0.70729(6) 0.0147(3) Uani 1 1 d . . .
H2A H 0.470(3) 0.225(2) 0.7231(10) 0.022 Uiso 1 1 d . . .
H2B H 0.326(3) 0.255(2) 0.7067(10) 0.022 Uiso 1 1 d . . .
N3 N 0.58014(18) 0.28575(15) 0.56065(6) 0.0188(3) Uani 1 1 d . . .
H3A H 0.543(3) 0.337(2) 0.5419(11) 0.028 Uiso 1 1 d . . .
H3B H 0.669(3) 0.304(2) 0.5622(11) 0.028 Uiso 1 1 d . . .
N4 N 0.40709(16) 0.14210(14) 0.60954(7) 0.0173(3) Uani 1 1 d . . .
H4A H 0.454(3) 0.085(2) 0.6232(10) 0.026 Uiso 1 1 d . . .
H4B H 0.318(3) 0.136(2) 0.6185(10) 0.026 Uiso 1 1 d . . .
C1 C 0.58815(18) 0.42228(15) 0.71708(7) 0.0165(3) Uani 1 1 d . . .
H11 H 0.665(3) 0.367(2) 0.7289(10) 0.021 Uiso 1 1 d . . .
H12 H 0.608(3) 0.502(2) 0.7297(10) 0.021 Uiso 1 1 d . . .
C2 C 0.44309(19) 0.38269(15) 0.73477(8) 0.0166(3) Uani 1 1 d . . .
H21 H 0.435(3) 0.379(2) 0.7725(10) 0.022 Uiso 1 1 d . . .
H22 H 0.372(3) 0.436(2) 0.7207(9) 0.022 Uiso 1 1 d . . .
C3 C 0.5621(2) 0.17613(19) 0.53396(8) 0.0223(4) Uani 1 1 d . . .
H31 H 0.569(3) 0.184(2) 0.4977(11) 0.029 Uiso 1 1 d . . .
H32 H 0.635(3) 0.127(2) 0.5479(10) 0.029 Uiso 1 1 d . . .
C4 C 0.4163(2) 0.13403(18) 0.54987(8) 0.0220(4) Uani 1 1 d . . .
H41 H 0.345(3) 0.179(2) 0.5339(11) 0.029 Uiso 1 1 d . . .
H42 H 0.397(3) 0.061(2) 0.5355(11) 0.029 Uiso 1 1 d . . .
C5 C 0.32846(19) 0.36614(16) 0.60910(8) 0.0195(3) Uani 1 1 d . . .
H51 H 0.293(3) 0.404(2) 0.6357(10) 0.025 Uiso 1 1 d . . .
H52 H 0.347(3) 0.417(2) 0.5792(11) 0.025 Uiso 1 1 d . . .
H53 H 0.266(3) 0.325(2) 0.5958(10) 0.025 Uiso 1 1 d . . .

loop_
_atom_site_aniso_label
_atom_site_aniso_U_11
_atom_site_aniso_U_22
_atom_site_aniso_U_33
_atom_site_aniso_U_23
_atom_site_aniso_U_13
_atom_site_aniso_U_12
Zn 0.01340(9) 0.01192(9) 0.01639(9) -0.00007(7) 0.00222(7) 0.00102(7)
Cl1 0.01212(15) 0.01611(17) 0.02189(18) 0.00006(14) -0.00087(13) -0.00132(13)
Cl2 0.01845(18) 0.01193(16) 0.0261(2) 0.00258(14) 0.00574(15) -0.00010(14)
Cl3 0.01161(15) 0.01478(16) 0.01872(17) 0.00234(14) 0.00164(12) 0.00122(13)
Cl4 0.0345(2) 0.01642(18) 0.01587(17) -0.00081(14) 0.00620(16) 0.00256(17)
Co 0.01047(9) 0.01188(10) 0.01464(10) 0.00200(8) -0.00060(7) 0.00003(7)
N1 0.0129(6) 0.0131(6) 0.0210(7) 0.0025(5) 0.0012(5) -0.0003(5)
N2 0.0111(6) 0.0153(6) 0.0178(6) 0.0016(5) -0.0001(5) -0.0001(5)
N3 0.0171(7) 0.0230(8) 0.0163(6) 0.0039(6) -0.0011(5) -0.0001(6)
N4 0.0136(6) 0.0158(6) 0.0225(7) -0.0007(6) -0.0015(5) -0.0004(5)
C1 0.0146(7) 0.0143(7) 0.0207(8) -0.0008(6) -0.0009(6) -0.0009(6)
C2 0.0149(7) 0.0155(7) 0.0195(7) -0.0008(6) 0.0028(6) -0.0002(6)
C3 0.0208(8) 0.0272(9) 0.0188(8) -0.0026(7) -0.0020(6) 0.0036(7)
C4 0.0221(8) 0.0239(9) 0.0199(8) -0.0053(7) -0.0052(7) 0.0004(7)
C5 0.0137(7) 0.0184(8) 0.0265(9) 0.0031(7) -0.0038(6) 0.0023(6)

loop_
_atom_type_symbol
_atom_type_description
_atom_type_scat_dispersion_real
_atom_type_scat_dispersion_imag
_atom_type_scat_source
C C 0.0033 0.0016 'International Tables Vol C Tables 4.2.6.8 and 6.1.1.4'
H H 0.0000 0.0000 'International Tables Vol C Tables 4.2.6.8 and 6.1.1.4'
Co Co 0.3494 0.9721 'International Tables Vol C Tables 4.2.6.8 and 6.1.1.4'
N N 0.0061 0.0033 'International Tables Vol C Tables 4.2.6.8 and 6.1.1.4'
Zn Zn 0.2839 1.4301 'International Tables Vol C Tables 4.2.6.8 and 6.1.1.4'
Cl Cl 0.1484 0.1585 'International Tables Vol C Tables 4.2.6.8 and 6.1.1.4'

loop_
_geom_angle_atom_site_label_1
_geom_angle_atom_site_label_2
_geom_angle_atom_site_label_3
_geom_angle
_geom_angle_site_symmetry_1
_geom_angle_site_symmetry_3
_geom_angle_publ_flag
Cl4 Zn Cl2 113.12(2) . . ?
Cl4 Zn Cl1 108.51(2) . . ?
Cl2 Zn Cl1 114.402(18) . . ?
Cl4 Zn Cl3 108.70(2) . . ?
Cl2 Zn Cl3 106.324(17) . . ?
Cl1 Zn Cl3 105.35(2) . . ?
Zn Cl3 Co 115.41(2) . . ?
N1 Co N3 94.12(7) . . ?
N1 Co N2 85.49(6) . . ?
N3 Co N2 178.07(7) . . ?
N1 Co N4 178.47(6) . . ?
N3 Co N4 85.49(7) . . ?
N2 Co N4 94.85(7) . . ?
N1 Co C5 91.05(8) . . ?
N3 Co C5 91.58(8) . . ?
N2 Co C5 90.31(8) . . ?
N4 Co C5 90.44(8) . . ?
N1 Co Cl3 88.71(5) . . ?
N3 Co Cl3 90.06(5) . . ?
N2 Co Cl3 88.05(5) . . ?
N4 Co Cl3 89.81(5) . . ?
C5 Co Cl3 178.36(6) . . ?
C1 N1 Co 109.13(11) . . ?
C2 N2 Co 109.49(11) . . ?
C3 N3 Co 109.63(12) . . ?
C4 N4 Co 109.18(12) . . ?
N1 C1 C2 106.98(14) . . ?
N2 C2 C1 106.28(14) . . ?
N3 C3 C4 106.64(16) . . ?
N4 C4 C3 106.84(15) . . ?

loop_
_geom_bond_atom_site_label_1
_geom_bond_atom_site_label_2
_geom_bond_distance
_geom_bond_site_symmetry_2
_geom_bond_publ_flag
Zn Cl4 2.2398(6) . ?
Zn Cl2 2.2494(7) . ?
Zn Cl1 2.2774(6) . ?
Zn Cl3 2.3209(6) . ?
Cl3 Co 2.5225(6) . ?
Co N1 1.9551(16) . ?
Co N3 1.9608(17) . ?
Co N2 1.9694(16) . ?
Co N4 1.9695(17) . ?
Co C5 1.9801(18) . ?
N1 C1 1.483(2) . ?
N2 C2 1.487(2) . ?
N3 C3 1.488(3) . ?
N4 C4 1.481(3) . ?
C1 C2 1.510(2) . ?
C3 C4 1.514(3) . ?
